data_7245101
loop_
_publ_author_name
'Wzgarda-Raj, Kinga'
'Rybarczyk-Pirek, Agnieszka'
'Wojtulewski, S\/lawomir'
'Palusiak, Marcin'

_publ_section_title
;
 &#x000D; Novel melamine -- salicylic salt solvates and co-crystals; an
 analysis of the energetic parameters of the intermolecular hydrogen bonds
 stabilizing the crystal structure&#x000D;
;
_journal_name_full CrystEngComm
_journal_paper_doi 10.1039/D2CE00684G
_journal_year 2022
_chemical_formula_moiety '3(C7 H5 O3), 3(C3 H7 N6), C3 H6 N6, 8(H2 O)'
_chemical_formula_sum 'C33 H58 N24 O17'
_chemical_formula_weight 1063.03
_space_group_crystal_system triclinic
_space_group_IT_number 2
_space_group_name_Hall '-P 1'
_space_group_name_H-M_alt 'P -1'
_atom_sites_solution_hydrogens mixed
_audit_creation_method SHELXL-2018/3
_audit_update_record
;
2022-06-23 deposited with the CCDC.	2022-06-25 downloaded from the CCDC.
;
_cell_angle_alpha 95.540(2)
_cell_angle_beta 98.304(2)
_cell_angle_gamma 115.065(3)
_cell_formula_units_Z 2
_cell_length_a 10.6489(3)
_cell_length_b 12.0796(3)
_cell_length_c 21.1891(5)
_cell_measurement_reflns_used 15740
_cell_measurement_temperature 100
_cell_measurement_theta_max 76.2450
_cell_measurement_theta_min 4.0990
_cell_volume 2404.96(13)
_computing_structure_refinement 'SHELXL-2018/3 (Sheldrick, 2018)'
_computing_structure_solution 'SHELXT 2014/5 (Sheldrick, 2014)'
_diffrn_ambient_temperature 100
_diffrn_detector_area_resol_mean 10.4052
_diffrn_measured_fraction_theta_full 1.000
_diffrn_measured_fraction_theta_max 1.000
_diffrn_measurement_device_type 'SuperNova, Dual, Cu at home/near, Atlas'
_diffrn_radiation_type CuK\a
_diffrn_radiation_wavelength 1.54184
_diffrn_reflns_av_R_equivalents 0.0644
_diffrn_reflns_av_unetI/netI 0.0335
_diffrn_reflns_Laue_measured_fraction_full 1.000
_diffrn_reflns_Laue_measured_fraction_max 1.000
_diffrn_reflns_limit_h_max 12
_diffrn_reflns_limit_h_min -12
_diffrn_reflns_limit_k_max 14
_diffrn_reflns_limit_k_min -14
_diffrn_reflns_limit_l_max 25
_diffrn_reflns_limit_l_min -25
_diffrn_reflns_number 36414
_diffrn_reflns_point_group_measured_fraction_full 1.000
_diffrn_reflns_point_group_measured_fraction_max 1.000
_diffrn_reflns_theta_full 67.684
_diffrn_reflns_theta_max 68.496
_diffrn_reflns_theta_min 4.104
_diffrn_source 'micro-focus sealed X-ray tube'
_exptl_absorpt_coefficient_mu 1.025
_exptl_absorpt_correction_T_max 1.00000
_exptl_absorpt_correction_T_min 0.82983
_exptl_absorpt_correction_type multi-scan
_exptl_absorpt_process_details
;
CrysAlisPro 1.171.39.15e (Rigaku Oxford Diffraction, 2015)
Empirical absorption correction using spherical harmonics,
 implemented in SCALE3 ABSPACK scaling algorithm.
;
_exptl_crystal_colour colorless
_exptl_crystal_density_diffrn 1.468
_exptl_crystal_description plate
_exptl_crystal_F_000 1120
_exptl_crystal_size_max 0.449
_exptl_crystal_size_mid 0.142
_exptl_crystal_size_min 0.020
_refine_diff_density_max 0.394
_refine_diff_density_min -0.337
_refine_diff_density_rms 0.069
_refine_ls_extinction_method none
_refine_ls_goodness_of_fit_ref 1.038
_refine_ls_hydrogen_treatment mixed
_refine_ls_matrix_type full
_refine_ls_number_parameters 797
_refine_ls_number_reflns 8852
_refine_ls_number_restraints 0
_refine_ls_restrained_S_all 1.038
_refine_ls_R_factor_all 0.0624
_refine_ls_R_factor_gt 0.0539
_refine_ls_shift/su_max 0.001
_refine_ls_shift/su_mean 0.000
_refine_ls_structure_factor_coef Fsqd
_refine_ls_weighting_details 'w=1/[\s^2^(Fo^2^)+(0.0907P)^2^+0.5426P] where P=(Fo^2^+2Fc^2^)/3'
_refine_ls_weighting_scheme calc
_refine_ls_wR_factor_gt 0.1274
_refine_ls_wR_factor_ref 0.1341
_reflns_Friedel_coverage 0.000
_reflns_number_gt 7420
_reflns_number_total 8852
_reflns_threshold_expression 'I > 2\s(I)'
_cod_data_source_file d2ce00684g1.cif
_cod_data_source_block structure_I
_cod_original_cell_volume 2404.96(12)
_cod_database_code 7245101
_shelx_shelxl_version_number 2018/3
_shelx_space_group_comment
;
The symmetry employed for this shelxl refinement is uniquely defined
by the following loop, which should always be used as a source of
symmetry information in preference to the above space-group names.
They are only intended as comments.
;

loop_
_space_group_symop_operation_xyz
'x, y, z'
'-x, -y, -z'

loop_
_atom_site_label
_atom_site_type_symbol
_atom_site_fract_x
_atom_site_fract_y
_atom_site_fract_z
_atom_site_U_iso_or_equiv
_atom_site_adp_type
_atom_site_occupancy
_atom_site_site_symmetry_order
_atom_site_calc_flag
_atom_site_refinement_flags_posn
_atom_site_refinement_flags_adp
_atom_site_refinement_flags_occupancy
_atom_site_disorder_assembly
_atom_site_disorder_group
O17A O 0.72092(12) 0.92491(11) 0.27610(6) 0.0163(2) Uani 1 1 d . . . . .
O21G O 0.31531(13) 0.16394(11) 0.31391(5) 0.0175(3) Uani 1 1 d G . . . .
H21A H 0.252309 0.153538 0.281384 0.026 Uiso 1 1 d G U . . .
H21B H 0.381558 0.152118 0.301289 0.026 Uiso 1 1 d G U . . .
O17B O 0.23811(13) 0.40958(11) 0.71599(6) 0.0181(3) Uani 1 1 d . . . . .
O21B O 0.07710(13) 0.16532(11) 0.70902(6) 0.0183(3) Uani 1 1 d G . . . .
H21C H 0.125869 0.243720 0.717459 0.027 Uiso 1 1 d G U . . .
H21D H 0.132290 0.130886 0.710897 0.027 Uiso 1 1 d G U . . .
O12B O 0.66865(13) 0.61950(11) 0.79024(6) 0.0183(3) Uani 1 1 d . . . . .
O21E O 0.29977(13) 0.87464(12) 0.29927(6) 0.0183(3) Uani 1 1 d G . . . .
H21E H 0.248189 0.883246 0.267323 0.027 Uiso 1 1 d G U . . .
H21F H 0.355510 0.848943 0.285270 0.027 Uiso 1 1 d G U . . .
O27C O 0.55546(13) 0.14468(12) 0.28920(6) 0.0199(3) Uani 1 1 d . . . . .
O12C O 0.77433(13) 0.36392(12) 0.16584(6) 0.0191(3) Uani 1 1 d . . . . .
O17C O 0.76209(13) 0.27259(12) 0.26910(6) 0.0183(3) Uani 1 1 d . . . . .
O27A O 0.50203(13) 0.78906(12) 0.27917(6) 0.0195(3) Uani 1 1 d . . . . .
O21H O 0.11288(9) 0.13702(11) 0.20319(4) 0.0202(3) Uani 1 1 d G . . . .
H21G H 0.102762 0.065201 0.188298 0.030 Uiso 1 1 d G U . . .
H21H H 0.175142 0.191101 0.187158 0.030 Uiso 1 1 d G U . . .
O21F O 0.99079(9) 0.21766(11) 0.29522(4) 0.0168(2) Uani 1 1 d G . . . .
H21I H 1.023131 0.197357 0.263999 0.025 Uiso 1 1 d G U . . .
H21J H 0.923441 0.234278 0.280449 0.025 Uiso 1 1 d G U . . .
O21A O 0.90902(12) 0.10763(12) 0.79978(4) 0.0207(3) Uani 1 1 d G . . . .
H21K H 0.963549 0.131482 0.773129 0.031 Uiso 1 1 d G U . . .
O27B O 0.44833(13) 0.54608(12) 0.70293(6) 0.0204(3) Uani 1 1 d . . . . .
O12A O 0.77481(13) 1.01053(12) 0.17055(6) 0.0200(3) Uani 1 1 d . . . . .
O21D O -0.00788(11) 0.52811(12) 0.29876(6) 0.0217(3) Uani 1 1 d G . . . .
H21M H -0.073610 0.544151 0.280958 0.033 Uiso 1 1 d G U . . .
H21N H 0.055950 0.546149 0.276279 0.033 Uiso 1 1 d G U . . .
O21C O 0.25548(11) 0.56385(12) 0.26793(6) 0.0253(3) Uani 1 1 d G . . . .
H21O H 0.321153 0.629688 0.261094 0.038 Uiso 1 1 d G U . . .
H21P H 0.255260 0.501038 0.245819 0.038 Uiso 1 1 d G U . . .
N5B N 0.90619(14) 1.07312(12) 0.51037(6) 0.0101(3) Uani 1 1 d . . . . .
N1B N 0.76441(14) 0.94834(12) 0.41055(6) 0.0108(3) Uani 1 1 d . . . . .
N5C N 0.14297(14) 0.65376(12) 0.49075(6) 0.0105(3) Uani 1 1 d . . . . .
N5A N 0.18747(14) 0.37046(12) 0.47819(6) 0.0111(3) Uani 1 1 d . . . . .
N3B N 0.70531(14) 0.87680(12) 0.50636(6) 0.0109(3) Uani 1 1 d . . . . .
N3C N 0.34438(14) 0.84673(12) 0.48909(6) 0.0108(3) Uani 1 1 d . . . . .
N1C N 0.29913(14) 0.77931(12) 0.58761(6) 0.0111(3) Uani 1 1 d . . . . .
N3D N -0.00487(14) 0.34838(13) 1.01226(7) 0.0127(3) Uani 1 1 d . . . . .
N3A N 0.38581(14) 0.56274(12) 0.47376(6) 0.0104(3) Uani 1 1 d . . . . .
N4B N 0.83917(15) 1.00325(13) 0.60245(7) 0.0125(3) Uani 1 1 d . . . . .
N6A N 0.15479(15) 0.31724(13) 0.57828(7) 0.0134(3) Uani 1 1 d . . . . .
N4C N 0.18855(16) 0.72447(14) 0.39632(7) 0.0143(3) Uani 1 1 d . . . . .
N1A N 0.34712(14) 0.49775(12) 0.57352(6) 0.0111(3) Uani 1 1 d . . . . .
N4A N 0.22397(15) 0.43843(13) 0.38248(7) 0.0137(3) Uani 1 1 d . . . . .
N6C N 0.10616(15) 0.59625(13) 0.58952(7) 0.0131(3) Uani 1 1 d . . . . .
N2A N 0.53941(14) 0.67795(13) 0.56937(7) 0.0119(3) Uani 1 1 d . . . . .
N6B N 0.95615(15) 1.13412(13) 0.41371(7) 0.0127(3) Uani 1 1 d . . . . .
N2C N 0.49335(15) 0.96142(13) 0.58573(7) 0.0132(3) Uani 1 1 d . . . . .
N1D N 0.07181(15) 0.26273(13) 0.92731(7) 0.0135(3) Uani 1 1 d . . . . .
N5D N 0.00186(15) 0.15344(13) 1.01458(7) 0.0141(3) Uani 1 1 d . . . . .
N2B N 0.57107(15) 0.76161(13) 0.40665(7) 0.0137(3) Uani 1 1 d . . . . .
N6D N 0.08537(17) 0.07959(14) 0.93491(7) 0.0175(3) Uani 1 1 d . . . . .
N4D N -0.08044(17) 0.23507(14) 1.09192(7) 0.0186(3) Uani 1 1 d . . . . .
N2D N 0.06763(18) 0.45158(14) 0.92899(8) 0.0216(3) Uani 1 1 d . . . . .
C6A C 0.22776(16) 0.39362(15) 0.54230(8) 0.0108(3) Uani 1 1 d . . . . .
C6C C 0.18117(16) 0.67561(14) 0.55504(8) 0.0102(3) Uani 1 1 d . . . . .
C6B C 0.87719(16) 1.05283(14) 0.44577(8) 0.0100(3) Uani 1 1 d . . . . .
C4A C 0.26694(16) 0.45760(14) 0.44618(8) 0.0106(3) Uani 1 1 d . . . . .
C2C C 0.37918(16) 0.86245(14) 0.55306(8) 0.0103(3) Uani 1 1 d . . . . .
C2A C 0.42426(16) 0.57956(14) 0.53781(8) 0.0100(3) Uani 1 1 d . . . . .
C2B C 0.67955(16) 0.86163(14) 0.44236(8) 0.0108(3) Uani 1 1 d . . . . .
C4C C 0.22613(16) 0.74182(14) 0.46027(8) 0.0104(3) Uani 1 1 d . . . . .
C4B C 0.81684(16) 0.98406(14) 0.53829(8) 0.0102(3) Uani 1 1 d . . . . .
C4D C -0.02673(17) 0.24587(15) 1.03787(8) 0.0125(3) Uani 1 1 d . . . . .
C11C C 0.55822(18) 0.20487(15) 0.18551(8) 0.0137(3) Uani 1 1 d . . . . .
C17A C 0.59000(18) 0.85844(15) 0.24959(8) 0.0138(3) Uani 1 1 d . . . . .
C12B C 0.58338(18) 0.54465(15) 0.82659(8) 0.0152(3) Uani 1 1 d . . . . .
C2D C 0.04491(17) 0.35177(15) 0.95688(8) 0.0128(3) Uani 1 1 d . . . . .
C6D C 0.05240(17) 0.16780(15) 0.95961(8) 0.0128(3) Uani 1 1 d . . . . .
C17C C 0.62883(18) 0.20586(15) 0.25201(8) 0.0144(3) Uani 1 1 d . . . . .
C11B C 0.43684(18) 0.47441(15) 0.80328(8) 0.0141(3) Uani 1 1 d . . . . .
C17B C 0.36907(18) 0.47648(15) 0.73687(8) 0.0146(3) Uani 1 1 d . . . . .
C11A C 0.54019(17) 0.86588(15) 0.18141(8) 0.0134(3) Uani 1 1 d . . . . .
C16C C 0.41443(18) 0.12425(16) 0.16169(8) 0.0176(3) Uani 1 1 d . . . . .
H16C H 0.364428 0.068373 0.186663 0.021 Uiso 1 1 calc R U . . .
C12A C 0.63362(18) 0.94127(15) 0.14583(8) 0.0150(3) Uani 1 1 d . . . . .
C12C C 0.63335(18) 0.28562(15) 0.14619(8) 0.0151(3) Uani 1 1 d . . . . .
C16A C 0.39771(19) 0.79576(17) 0.15155(8) 0.0186(3) Uani 1 1 d . . . . .
H16A H 0.335322 0.744522 0.174533 0.022 Uiso 1 1 calc R U . . .
C16B C 0.35622(19) 0.40180(16) 0.84352(8) 0.0169(3) Uani 1 1 d . . . . .
H16B H 0.258803 0.356142 0.829103 0.020 Uiso 1 1 calc R U . . .
C15C C 0.3459(2) 0.12670(18) 0.10151(9) 0.0212(4) Uani 1 1 d . . . . .
H15C H 0.250524 0.072821 0.086060 0.025 Uiso 1 1 calc R U . . .
C13B C 0.64693(19) 0.53835(17) 0.88749(9) 0.0201(4) Uani 1 1 d . . . . .
H13B H 0.744307 0.583725 0.902203 0.024 Uiso 1 1 calc R U . . .
C13A C 0.5833(2) 0.94655(17) 0.08234(8) 0.0198(4) Uani 1 1 d . . . . .
H13A H 0.645206 0.996705 0.058803 0.024 Uiso 1 1 calc R U . . .
C13C C 0.5635(2) 0.28856(17) 0.08602(8) 0.0209(4) Uani 1 1 d . . . . .
H13C H 0.612941 0.343167 0.060373 0.025 Uiso 1 1 calc R U . . .
C15B C 0.4186(2) 0.39651(17) 0.90449(8) 0.0207(4) Uani 1 1 d . . . . .
H15B H 0.363583 0.348096 0.930856 0.025 Uiso 1 1 calc R U . . .
C14A C 0.4414(2) 0.87722(18) 0.05431(8) 0.0210(4) Uani 1 1 d . . . . .
H14A H 0.408342 0.881630 0.011996 0.025 Uiso 1 1 calc R U . . .
C15A C 0.3475(2) 0.80094(18) 0.08857(9) 0.0226(4) Uani 1 1 d . . . . .
H15A H 0.252241 0.754080 0.069359 0.027 Uiso 1 1 calc R U . . .
C14B C 0.5651(2) 0.46459(18) 0.92598(8) 0.0223(4) Uani 1 1 d . . . . .
H14B H 0.607754 0.460216 0.966553 0.027 Uiso 1 1 calc R U . . .
C14C C 0.4211(2) 0.21056(18) 0.06436(8) 0.0227(4) Uani 1 1 d . . . . .
H14C H 0.374776 0.214075 0.024436 0.027 Uiso 1 1 calc R U . . .
H21L H 0.960(3) 0.168(3) 0.8377(15) 0.048(8) Uiso 1 1 d . . . . .
H1B H 0.745(3) 0.937(2) 0.3666(13) 0.027(6) Uiso 1 1 d . . . . .
H1C H 0.334(3) 0.800(3) 0.6336(14) 0.040(7) Uiso 1 1 d . . . . .
H1A H 0.379(3) 0.515(2) 0.6200(13) 0.029(6) Uiso 1 1 d . . . . .
H12A H 0.790(3) 1.002(3) 0.2152(16) 0.055(9) Uiso 1 1 d . . . . .
H12C H 0.793(3) 0.347(3) 0.2081(16) 0.056(9) Uiso 1 1 d . . . . .
H12B H 0.613(4) 0.609(3) 0.7510(16) 0.058(9) Uiso 1 1 d . . . . .
H4DA H -0.113(3) 0.289(2) 1.1073(11) 0.026(6) Uiso 1 1 d . . . . .
H2DA H 0.105(3) 0.460(2) 0.8955(13) 0.031(6) Uiso 1 1 d . . . . .
H2DB H 0.051(3) 0.511(3) 0.9492(13) 0.035(7) Uiso 1 1 d . . . . .
H6DA H 0.119(3) 0.087(2) 0.8994(12) 0.024(6) Uiso 1 1 d . . . . .
H4DB H -0.092(3) 0.170(2) 1.1120(12) 0.026(6) Uiso 1 1 d . . . . .
H6DB H 0.060(3) 0.010(2) 0.9513(13) 0.032(6) Uiso 1 1 d . . . . .
H2CA H 0.518(2) 0.971(2) 0.6271(11) 0.016(5) Uiso 1 1 d . . . . .
H6CA H 0.131(2) 0.614(2) 0.6324(12) 0.020(5) Uiso 1 1 d . . . . .
H2CB H 0.547(2) 1.020(2) 0.5657(10) 0.013(5) Uiso 1 1 d . . . . .
H6CB H 0.036(3) 0.532(2) 0.5708(12) 0.019(5) Uiso 1 1 d . . . . .
H4CA H 0.236(3) 0.784(2) 0.3760(12) 0.026(6) Uiso 1 1 d . . . . .
H4CB H 0.117(3) 0.653(2) 0.3779(12) 0.025(6) Uiso 1 1 d . . . . .
H2AA H 0.586(2) 0.735(2) 0.5490(11) 0.014(5) Uiso 1 1 d . . . . .
H4AA H 0.266(2) 0.495(2) 0.3600(11) 0.015(5) Uiso 1 1 d . . . . .
H2BA H 0.551(2) 0.761(2) 0.3638(12) 0.021(5) Uiso 1 1 d . . . . .
H6AA H 0.077(3) 0.250(2) 0.5614(11) 0.020(5) Uiso 1 1 d . . . . .
H4BA H 0.787(2) 0.945(2) 0.6222(11) 0.018(5) Uiso 1 1 d . . . . .
H6BA H 0.937(3) 1.124(2) 0.3699(12) 0.025(6) Uiso 1 1 d . . . . .
H6BB H 1.024(3) 1.204(2) 0.4355(12) 0.023(6) Uiso 1 1 d . . . . .
H4BB H 0.914(3) 1.071(2) 0.6244(12) 0.031(6) Uiso 1 1 d . . . . .
H4AB H 0.146(3) 0.368(2) 0.3625(12) 0.028(6) Uiso 1 1 d . . . . .
H2BB H 0.512(2) 0.703(2) 0.4265(11) 0.021(5) Uiso 1 1 d . . . . .
H6AB H 0.180(3) 0.339(2) 0.6231(13) 0.028(6) Uiso 1 1 d . . . . .
H2AB H 0.563(3) 0.690(2) 0.6114(13) 0.027(6) Uiso 1 1 d . . . . .

loop_
_atom_site_aniso_label
_atom_site_aniso_U_11
_atom_site_aniso_U_22
_atom_site_aniso_U_33
_atom_site_aniso_U_23
_atom_site_aniso_U_13
_atom_site_aniso_U_12
O17A 0.0130(6) 0.0212(6) 0.0131(5) 0.0037(4) 0.0026(4) 0.0061(5)
O21G 0.0164(6) 0.0230(6) 0.0124(5) 0.0040(5) 0.0050(4) 0.0072(5)
O17B 0.0149(6) 0.0197(6) 0.0164(6) 0.0031(5) 0.0026(5) 0.0049(5)
O21B 0.0158(6) 0.0191(6) 0.0191(6) 0.0030(5) 0.0041(5) 0.0070(5)
O12B 0.0146(6) 0.0204(6) 0.0169(6) 0.0064(5) 0.0069(5) 0.0031(5)
O21E 0.0185(6) 0.0243(6) 0.0153(6) 0.0065(5) 0.0079(5) 0.0105(5)
O27C 0.0176(6) 0.0280(7) 0.0137(6) 0.0097(5) 0.0064(5) 0.0075(5)
O12C 0.0179(6) 0.0214(6) 0.0183(6) 0.0073(5) 0.0097(5) 0.0064(5)
O17C 0.0134(6) 0.0247(6) 0.0167(6) 0.0054(5) 0.0042(5) 0.0075(5)
O27A 0.0162(6) 0.0280(7) 0.0148(6) 0.0102(5) 0.0071(5) 0.0078(5)
O21H 0.0173(6) 0.0199(6) 0.0227(6) 0.0036(5) 0.0100(5) 0.0059(5)
O21F 0.0153(6) 0.0233(6) 0.0134(5) 0.0044(5) 0.0052(4) 0.0091(5)
O21A 0.0222(6) 0.0234(6) 0.0163(6) 0.0044(5) 0.0083(5) 0.0084(5)
O27B 0.0206(6) 0.0213(6) 0.0131(6) 0.0071(5) 0.0046(5) 0.0023(5)
O12A 0.0131(6) 0.0255(6) 0.0168(6) 0.0080(5) 0.0055(5) 0.0027(5)
O21D 0.0164(6) 0.0235(6) 0.0212(6) 0.0057(5) 0.0053(5) 0.0044(5)
O21C 0.0282(7) 0.0240(7) 0.0273(7) 0.0091(5) 0.0166(6) 0.0104(6)
N5B 0.0093(6) 0.0117(6) 0.0117(6) 0.0046(5) 0.0061(5) 0.0051(5)
N1B 0.0097(6) 0.0119(6) 0.0113(6) 0.0050(5) 0.0063(5) 0.0033(5)
N5C 0.0098(6) 0.0111(6) 0.0122(6) 0.0043(5) 0.0058(5) 0.0043(5)
N5A 0.0104(6) 0.0119(6) 0.0121(6) 0.0044(5) 0.0046(5) 0.0047(5)
N3B 0.0092(6) 0.0118(6) 0.0117(6) 0.0044(5) 0.0051(5) 0.0033(5)
N3C 0.0093(6) 0.0113(6) 0.0130(6) 0.0051(5) 0.0062(5) 0.0038(5)
N1C 0.0105(6) 0.0139(6) 0.0108(6) 0.0058(5) 0.0060(5) 0.0052(5)
N3D 0.0135(7) 0.0131(6) 0.0141(6) 0.0054(5) 0.0069(5) 0.0064(5)
N3A 0.0082(6) 0.0106(6) 0.0132(6) 0.0048(5) 0.0053(5) 0.0034(5)
N4B 0.0119(7) 0.0136(7) 0.0105(6) 0.0039(5) 0.0058(5) 0.0029(6)
N6A 0.0112(7) 0.0131(7) 0.0129(7) 0.0054(5) 0.0053(5) 0.0010(6)
N4C 0.0148(7) 0.0146(7) 0.0110(6) 0.0051(6) 0.0056(5) 0.0028(6)
N1A 0.0103(6) 0.0119(6) 0.0112(6) 0.0047(5) 0.0054(5) 0.0036(5)
N4A 0.0128(7) 0.0135(7) 0.0116(6) 0.0054(5) 0.0041(5) 0.0016(6)
N6C 0.0119(7) 0.0138(7) 0.0129(7) 0.0060(6) 0.0065(5) 0.0032(6)
N2A 0.0105(6) 0.0111(6) 0.0124(7) 0.0042(5) 0.0051(5) 0.0019(5)
N6B 0.0119(7) 0.0131(7) 0.0116(7) 0.0039(5) 0.0063(5) 0.0025(6)
N2C 0.0117(7) 0.0124(6) 0.0129(7) 0.0048(5) 0.0046(5) 0.0018(6)
N1D 0.0156(7) 0.0133(6) 0.0149(6) 0.0058(5) 0.0090(5) 0.0071(6)
N5D 0.0180(7) 0.0141(6) 0.0146(6) 0.0063(5) 0.0087(5) 0.0090(6)
N2B 0.0125(7) 0.0128(7) 0.0116(7) 0.0039(5) 0.0040(5) 0.0010(6)
N6D 0.0261(8) 0.0172(7) 0.0179(7) 0.0076(6) 0.0139(6) 0.0139(6)
N4D 0.0308(9) 0.0161(7) 0.0184(7) 0.0103(6) 0.0168(6) 0.0142(7)
N2D 0.0366(9) 0.0173(7) 0.0229(8) 0.0120(6) 0.0215(7) 0.0166(7)
C6A 0.0088(7) 0.0137(7) 0.0133(7) 0.0036(6) 0.0053(6) 0.0068(6)
C6C 0.0088(7) 0.0111(7) 0.0150(7) 0.0045(6) 0.0066(6) 0.0069(6)
C6B 0.0088(7) 0.0124(7) 0.0135(7) 0.0039(6) 0.0060(6) 0.0075(6)
C4A 0.0094(7) 0.0119(7) 0.0139(7) 0.0042(6) 0.0059(6) 0.0063(6)
C2C 0.0079(7) 0.0125(7) 0.0150(7) 0.0058(6) 0.0067(6) 0.0066(6)
C2A 0.0077(7) 0.0113(7) 0.0151(7) 0.0041(6) 0.0061(6) 0.0065(6)
C2B 0.0098(7) 0.0115(7) 0.0140(7) 0.0051(6) 0.0058(6) 0.0059(6)
C4C 0.0093(7) 0.0124(7) 0.0137(7) 0.0052(6) 0.0072(6) 0.0066(6)
C4B 0.0097(7) 0.0126(7) 0.0131(7) 0.0041(6) 0.0054(6) 0.0080(6)
C4D 0.0111(7) 0.0140(7) 0.0135(7) 0.0039(6) 0.0049(6) 0.0054(6)
C11C 0.0161(8) 0.0185(8) 0.0109(7) 0.0035(6) 0.0069(6) 0.0103(7)
C17A 0.0146(8) 0.0168(8) 0.0131(8) 0.0043(6) 0.0065(6) 0.0084(7)
C12B 0.0163(8) 0.0164(8) 0.0147(8) 0.0033(6) 0.0070(6) 0.0074(7)
C2D 0.0117(7) 0.0131(7) 0.0137(7) 0.0050(6) 0.0054(6) 0.0043(6)
C6D 0.0111(7) 0.0135(7) 0.0141(7) 0.0035(6) 0.0045(6) 0.0050(6)
C17C 0.0162(8) 0.0178(8) 0.0131(8) 0.0040(6) 0.0061(6) 0.0100(7)
C11B 0.0157(8) 0.0143(7) 0.0129(8) 0.0021(6) 0.0047(6) 0.0068(7)
C17B 0.0166(8) 0.0135(8) 0.0138(8) 0.0017(6) 0.0045(6) 0.0063(7)
C11A 0.0152(8) 0.0175(8) 0.0110(7) 0.0036(6) 0.0057(6) 0.0093(7)
C16C 0.0161(8) 0.0223(8) 0.0160(8) 0.0025(6) 0.0076(6) 0.0089(7)
C12A 0.0156(8) 0.0165(8) 0.0157(8) 0.0035(6) 0.0063(6) 0.0085(7)
C12C 0.0176(8) 0.0160(8) 0.0146(8) 0.0023(6) 0.0078(6) 0.0090(7)
C16A 0.0148(8) 0.0246(9) 0.0170(8) 0.0054(7) 0.0064(6) 0.0080(7)
C16B 0.0173(8) 0.0191(8) 0.0151(8) 0.0041(6) 0.0073(6) 0.0075(7)
C15C 0.0184(9) 0.0282(9) 0.0169(8) -0.0014(7) 0.0025(7) 0.0119(8)
C13B 0.0175(8) 0.0247(9) 0.0177(8) 0.0032(7) 0.0020(7) 0.0095(7)
C13A 0.0245(9) 0.0251(9) 0.0152(8) 0.0092(7) 0.0092(7) 0.0131(8)
C13C 0.0309(10) 0.0237(9) 0.0141(8) 0.0083(7) 0.0102(7) 0.0148(8)
C15B 0.0250(9) 0.0224(9) 0.0162(8) 0.0082(7) 0.0103(7) 0.0091(8)
C14A 0.0259(9) 0.0300(9) 0.0132(8) 0.0060(7) 0.0040(7) 0.0176(8)
C15A 0.0170(9) 0.0319(10) 0.0186(9) 0.0042(7) 0.0018(7) 0.0112(8)
C14B 0.0264(10) 0.0297(10) 0.0140(8) 0.0069(7) 0.0032(7) 0.0151(8)
C14C 0.0298(10) 0.0325(10) 0.0120(8) 0.0036(7) 0.0025(7) 0.0204(8)

loop_
_atom_type_symbol
_atom_type_description
_atom_type_scat_dispersion_real
_atom_type_scat_dispersion_imag
_atom_type_scat_source
C C 0.0181 0.0091 'International Tables Vol C Tables 4.2.6.8 and 6.1.1.4'
H H 0.0000 0.0000 'International Tables Vol C Tables 4.2.6.8 and 6.1.1.4'
N N 0.0311 0.0180 'International Tables Vol C Tables 4.2.6.8 and 6.1.1.4'
O O 0.0492 0.0322 'International Tables Vol C Tables 4.2.6.8 and 6.1.1.4'

loop_
_geom_angle_atom_site_label_1
_geom_angle_atom_site_label_2
_geom_angle_atom_site_label_3
_geom_angle
_geom_angle_site_symmetry_1
_geom_angle_site_symmetry_3
_geom_angle_publ_flag
H21A O21G H21B 109.7 . . ?
H21C O21B H21D 109.4 . . ?
C12B O12B H12B 107(2) . . ?
H21E O21E H21F 109.2 . . ?
C12C O12C H12C 101(2) . . ?
H21G O21H H21H 109.5 . . ?
H21I O21F H21J 109.5 . . ?
H21K O21A H21L 102.8 . . ?
C12A O12A H12A 106.4(19) . . ?
H21M O21D H21N 109.3 . . ?
H21O O21C H21P 109.3 . . ?
C6B N5B C4B 115.67(14) . . ?
C6B N1B C2B 119.23(13) . . ?
C6B N1B H1B 120.4(16) . . ?
C2B N1B H1B 120.4(16) . . ?
C6C N5C C4C 115.69(14) . . ?
C6A N5A C4A 116.38(14) . . ?
C2B N3B C4B 116.35(13) . . ?
C2C N3C C4C 115.66(13) . . ?
C2C N1C C6C 118.98(13) . . ?
C2C N1C H1C 115.2(17) . . ?
C6C N1C H1C 125.8(17) . . ?
C4D N3D C2D 114.45(14) . . ?
C2A N3A C4A 115.64(13) . . ?
C4B N4B H4BA 119.6(15) . . ?
C4B N4B H4BB 118.4(17) . . ?
H4BA N4B H4BB 122(2) . . ?
C6A N6A H6AA 122.1(15) . . ?
C6A N6A H6AB 119.5(15) . . ?
H6AA N6A H6AB 118(2) . . ?
C4C N4C H4CA 118.5(16) . . ?
C4C N4C H4CB 115.9(16) . . ?
H4CA N4C H4CB 126(2) . . ?
C2A N1A C6A 119.00(13) . . ?
C2A N1A H1A 118.8(15) . . ?
C6A N1A H1A 122.2(15) . . ?
C4A N4A H4AA 120.7(14) . . ?
C4A N4A H4AB 119.4(16) . . ?
H4AA N4A H4AB 120(2) . . ?
C6C N6C H6CA 119.0(15) . . ?
C6C N6C H6CB 119.5(16) . . ?
H6CA N6C H6CB 122(2) . . ?
C2A N2A H2AA 119.9(14) . . ?
C2A N2A H2AB 120.5(16) . . ?
H2AA N2A H2AB 119(2) . . ?
C6B N6B H6BA 122.7(15) . . ?
C6B N6B H6BB 118.4(16) . . ?
H6BA N6B H6BB 119(2) . . ?
C2C N2C H2CA 121.0(15) . . ?
C2C N2C H2CB 121.2(14) . . ?
H2CA N2C H2CB 118(2) . . ?
C2D N1D C6D 114.22(14) . . ?
C4D N5D C6D 114.42(14) . . ?
C2B N2B H2BA 117.4(15) . . ?
C2B N2B H2BB 119.6(15) . . ?
H2BA N2B H2BB 122(2) . . ?
C6D N6D H6DA 119.0(16) . . ?
C6D N6D H6DB 119.2(17) . . ?
H6DA N6D H6DB 121(2) . . ?
C4D N4D H4DA 121.3(15) . . ?
C4D N4D H4DB 120.3(15) . . ?
H4DA N4D H4DB 118(2) . . ?
C2D N2D H2DA 120.0(17) . . ?
C2D N2D H2DB 117.0(17) . . ?
H2DA N2D H2DB 123(2) . . ?
N6A C6A N5A 121.31(15) . . ?
N6A C6A N1A 117.47(14) . . ?
N5A C6A N1A 121.22(14) . . ?
N6C C6C N5C 120.55(15) . . ?
N6C C6C N1C 117.80(14) . . ?
N5C C6C N1C 121.65(14) . . ?
N6B C6B N5B 120.71(15) . . ?
N6B C6B N1B 117.61(14) . . ?
N5B C6B N1B 121.67(14) . . ?
N4A C4A N5A 116.97(14) . . ?
N4A C4A N3A 117.44(14) . . ?
N5A C4A N3A 125.60(14) . . ?
N2C C2C N3C 120.34(14) . . ?
N2C C2C N1C 117.73(14) . . ?
N3C C2C N1C 121.92(14) . . ?
N2A C2A N3A 120.55(14) . . ?
N2A C2A N1A 117.36(14) . . ?
N3A C2A N1A 122.09(14) . . ?
N3B C2B N2B 121.15(14) . . ?
N3B C2B N1B 121.29(14) . . ?
N2B C2B N1B 117.56(14) . . ?
N4C C4C N5C 117.14(15) . . ?
N4C C4C N3C 116.78(14) . . ?
N5C C4C N3C 126.08(14) . . ?
N4B C4B N5B 117.37(14) . . ?
N4B C4B N3B 116.89(14) . . ?
N5B C4B N3B 125.73(14) . . ?
N3D C4D N5D 125.65(15) . . ?
N3D C4D N4D 117.35(14) . . ?
N5D C4D N4D 117.00(14) . . ?
C16C C11C C12C 118.78(15) . . ?
C16C C11C C17C 120.27(15) . . ?
C12C C11C C17C 120.94(15) . . ?
O27A C17A O17A 122.57(15) . . ?
O27A C17A C11A 118.95(15) . . ?
O17A C17A C11A 118.47(14) . . ?
O12B C12B C13B 117.83(15) . . ?
O12B C12B C11B 121.61(15) . . ?
C13B C12B C11B 120.56(16) . . ?
N2D C2D N1D 117.59(15) . . ?
N2D C2D N3D 116.96(15) . . ?
N1D C2D N3D 125.45(14) . . ?
N6D C6D N5D 116.99(14) . . ?
N6D C6D N1D 117.37(14) . . ?
N5D C6D N1D 125.64(14) . . ?
O27C C17C O17C 122.70(15) . . ?
O27C C17C C11C 119.56(15) . . ?
O17C C17C C11C 117.71(14) . . ?
C16B C11B C12B 118.40(15) . . ?
C16B C11B C17B 120.80(15) . . ?
C12B C11B C17B 120.79(15) . . ?
O17B C17B O27B 122.46(15) . . ?
O17B C17B C11B 119.86(14) . . ?
O27B C17B C11B 117.67(15) . . ?
C16A C11A C12A 118.73(15) . . ?
C16A C11A C17A 119.74(15) . . ?
C12A C11A C17A 121.53(15) . . ?
C15C C16C C11C 120.90(16) . . ?
C15C C16C H16C 119.6 . . ?
C11C C16C H16C 119.6 . . ?
O12A C12A C13A 117.26(15) . . ?
O12A C12A C11A 122.72(15) . . ?
C13A C12A C11A 120.02(16) . . ?
O12C C12C C13C 118.35(15) . . ?
O12C C12C C11C 121.63(15) . . ?
C13C C12C C11C 120.01(16) . . ?
C15A C16A C11A 121.37(16) . . ?
C15A C16A H16A 119.3 . . ?
C11A C16A H16A 119.3 . . ?
C15B C16B C11B 121.25(16) . . ?
C15B C16B H16B 119.4 . . ?
C11B C16B H16B 119.4 . . ?
C16C C15C C14C 119.34(17) . . ?
C16C C15C H15C 120.3 . . ?
C14C C15C H15C 120.3 . . ?
C14B C13B C12B 119.86(17) . . ?
C14B C13B H13B 120.1 . . ?
C12B C13B H13B 120.1 . . ?
C14A C13A C12A 119.96(16) . . ?
C14A C13A H13A 120.0 . . ?
C12A C13A H13A 120.0 . . ?
C14C C13C C12C 120.08(16) . . ?
C14C C13C H13C 120.0 . . ?
C12C C13C H13C 120.0 . . ?
C16B C15B C14B 119.34(16) . . ?
C16B C15B H15B 120.3 . . ?
C14B C15B H15B 120.3 . . ?
C13A C14A C15A 120.85(16) . . ?
C13A C14A H14A 119.6 . . ?
C15A C14A H14A 119.6 . . ?
C16A C15A C14A 119.06(17) . . ?
C16A C15A H15A 120.5 . . ?
C14A C15A H15A 120.5 . . ?
C13B C14B C15B 120.56(16) . . ?
C13B C14B H14B 119.7 . . ?
C15B C14B H14B 119.7 . . ?
C13C C14C C15C 120.82(16) . . ?
C13C C14C H14C 119.6 . . ?
C15C C14C H14C 119.6 . . ?

loop_
_geom_bond_atom_site_label_1
_geom_bond_atom_site_label_2
_geom_bond_distance
_geom_bond_site_symmetry_2
_geom_bond_publ_flag
O17A C17A 1.281(2) . ?
O21G H21A 0.8480 . ?
O21G H21B 0.8498 . ?
O17B C17B 1.262(2) . ?
O21B H21C 0.8499 . ?
O21B H21D 0.8506 . ?
O12B C12B 1.370(2) . ?
O12B H12B 0.91(3) . ?
O21E H21E 0.8517 . ?
O21E H21F 0.8520 . ?
O27C C17C 1.256(2) . ?
O12C C12C 1.365(2) . ?
O12C H12C 0.95(3) . ?
O17C C17C 1.273(2) . ?
O27A C17A 1.256(2) . ?
O21H H21G 0.8497 . ?
O21H H21H 0.8501 . ?
O21F H21I 0.8499 . ?
O21F H21J 0.8497 . ?
O21A H21K 0.8506 . ?
O21A H21L 0.95(3) . ?
O27B C17B 1.276(2) . ?
O12A C12A 1.363(2) . ?
O12A H12A 0.96(3) . ?
O21D H21M 0.8500 . ?
O21D H21N 0.8512 . ?
O21C H21O 0.8502 . ?
O21C H21P 0.8513 . ?
N5B C6B 1.334(2) . ?
N5B C4B 1.353(2) . ?
N1B C6B 1.367(2) . ?
N1B C2B 1.370(2) . ?
N1B H1B 0.91(3) . ?
N5C C6C 1.330(2) . ?
N5C C4C 1.354(2) . ?
N5A C6A 1.328(2) . ?
N5A C4A 1.354(2) . ?
N3B C2B 1.323(2) . ?
N3B C4B 1.357(2) . ?
N3C C2C 1.325(2) . ?
N3C C4C 1.357(2) . ?
N1C C2C 1.367(2) . ?
N1C C6C 1.369(2) . ?
N1C H1C 0.96(3) . ?
N3D C4D 1.343(2) . ?
N3D C2D 1.353(2) . ?
N3A C2A 1.329(2) . ?
N3A C4A 1.356(2) . ?
N4B C4B 1.326(2) . ?
N4B H4BA 0.88(2) . ?
N4B H4BB 0.89(3) . ?
N6A C6A 1.317(2) . ?
N6A H6AA 0.88(3) . ?
N6A H6AB 0.93(3) . ?
N4C C4C 1.326(2) . ?
N4C H4CA 0.88(3) . ?
N4C H4CB 0.88(3) . ?
N1A C2A 1.364(2) . ?
N1A C6A 1.370(2) . ?
N1A H1A 0.97(3) . ?
N4A C4A 1.325(2) . ?
N4A H4AA 0.87(2) . ?
N4A H4AB 0.91(3) . ?
N6C C6C 1.321(2) . ?
N6C H6CA 0.89(2) . ?
N6C H6CB 0.83(3) . ?
N2A C2A 1.318(2) . ?
N2A H2AA 0.86(2) . ?
N2A H2AB 0.87(3) . ?
N6B C6B 1.314(2) . ?
N6B H6BA 0.91(3) . ?
N6B H6BB 0.87(3) . ?
N2C C2C 1.324(2) . ?
N2C H2CA 0.86(2) . ?
N2C H2CB 0.89(2) . ?
N1D C2D 1.347(2) . ?
N1D C6D 1.348(2) . ?
N5D C4D 1.345(2) . ?
N5D C6D 1.348(2) . ?
N2B C2B 1.325(2) . ?
N2B H2BA 0.90(2) . ?
N2B H2BB 0.91(2) . ?
N6D C6D 1.340(2) . ?
N6D H6DA 0.87(3) . ?
N6D H6DB 0.89(3) . ?
N4D C4D 1.346(2) . ?
N4D H4DA 0.91(3) . ?
N4D H4DB 0.90(3) . ?
N2D C2D 1.339(2) . ?
N2D H2DA 0.86(3) . ?
N2D H2DB 0.89(3) . ?
C11C C16C 1.402(2) . ?
C11C C12C 1.405(2) . ?
C11C C17C 1.495(2) . ?
C17A C11A 1.490(2) . ?
C12B C13B 1.393(2) . ?
C12B C11B 1.405(2) . ?
C11B C16B 1.397(2) . ?
C11B C17B 1.494(2) . ?
C11A C16A 1.397(2) . ?
C11A C12A 1.403(2) . ?
C16C C15C 1.384(2) . ?
C16C H16C 0.9300 . ?
C12A C13A 1.392(2) . ?
C12C C13C 1.392(2) . ?
C16A C15A 1.382(2) . ?
C16A H16A 0.9300 . ?
C16B C15B 1.385(2) . ?
C16B H16B 0.9300 . ?
C15C C14C 1.391(3) . ?
C15C H15C 0.9300 . ?
C13B C14B 1.381(3) . ?
C13B H13B 0.9300 . ?
C13A C14A 1.382(3) . ?
C13A H13A 0.9300 . ?
C13C C14C 1.380(3) . ?
C13C H13C 0.9300 . ?
C15B C14B 1.397(3) . ?
C15B H15B 0.9300 . ?
C14A C15A 1.391(3) . ?
C14A H14A 0.9300 . ?
C15A H15A 0.9300 . ?
C14B H14B 0.9300 . ?
C14C H14C 0.9300 . ?

loop_
_geom_hbond_atom_site_label_D
_geom_hbond_atom_site_label_H
_geom_hbond_atom_site_label_A
_geom_hbond_distance_DH
_geom_hbond_distance_HA
_geom_hbond_distance_DA
_geom_hbond_angle_DHA
_geom_hbond_site_symmetry_A
_geom_hbond_publ_flag
O21A H21L N1D 0.95(3) 2.03(3) 2.9555(17) 166(3) 1_655 yes

loop_
_geom_torsion_atom_site_label_1
_geom_torsion_atom_site_label_2
_geom_torsion_atom_site_label_3
_geom_torsion_atom_site_label_4
_geom_torsion
_geom_torsion_site_symmetry_1
_geom_torsion_site_symmetry_2
_geom_torsion_site_symmetry_3
_geom_torsion_site_symmetry_4
_geom_torsion_publ_flag
C4A N5A C6A N6A 177.40(14) . . . . ?
C4A N5A C6A N1A -2.8(2) . . . . ?
C2A N1A C6A N6A -179.24(13) . . . . ?
C2A N1A C6A N5A 1.0(2) . . . . ?
C4C N5C C6C N6C 179.16(13) . . . . ?
C4C N5C C6C N1C -1.5(2) . . . . ?
C2C N1C C6C N6C 179.52(13) . . . . ?
C2C N1C C6C N5C 0.2(2) . . . . ?
C4B N5B C6B N6B 179.15(13) . . . . ?
C4B N5B C6B N1B -0.2(2) . . . . ?
C2B N1B C6B N6B -179.87(13) . . . . ?
C2B N1B C6B N5B -0.5(2) . . . . ?
C6A N5A C4A N4A -176.87(13) . . . . ?
C6A N5A C4A N3A 2.7(2) . . . . ?
C2A N3A C4A N4A 179.01(13) . . . . ?
C2A N3A C4A N5A -0.6(2) . . . . ?
C4C N3C C2C N2C 179.51(13) . . . . ?
C4C N3C C2C N1C -1.3(2) . . . . ?
C6C N1C C2C N2C -179.46(13) . . . . ?
C6C N1C C2C N3C 1.3(2) . . . . ?
C4A N3A C2A N2A 179.04(13) . . . . ?
C4A N3A C2A N1A -1.5(2) . . . . ?
C6A N1A C2A N2A -179.19(13) . . . . ?
C6A N1A C2A N3A 1.3(2) . . . . ?
C4B N3B C2B N2B -178.32(14) . . . . ?
C4B N3B C2B N1B 2.0(2) . . . . ?
C6B N1B C2B N3B -0.5(2) . . . . ?
C6B N1B C2B N2B 179.89(13) . . . . ?
C6C N5C C4C N4C -178.13(13) . . . . ?
C6C N5C C4C N3C 1.6(2) . . . . ?
C2C N3C C4C N4C 179.52(13) . . . . ?
C2C N3C C4C N5C -0.2(2) . . . . ?
C6B N5B C4B N4B -177.51(13) . . . . ?
C6B N5B C4B N3B 2.0(2) . . . . ?
C2B N3B C4B N4B 176.55(13) . . . . ?
C2B N3B C4B N5B -2.9(2) . . . . ?
C2D N3D C4D N5D 2.8(2) . . . . ?
C2D N3D C4D N4D -177.97(15) . . . . ?
C6D N5D C4D N3D -2.2(2) . . . . ?
C6D N5D C4D N4D 178.58(15) . . . . ?
C6D N1D C2D N2D 177.25(15) . . . . ?
C6D N1D C2D N3D -3.5(2) . . . . ?
C4D N3D C2D N2D 179.52(15) . . . . ?
C4D N3D C2D N1D 0.3(2) . . . . ?
C4D N5D C6D N6D 178.73(15) . . . . ?
C4D N5D C6D N1D -1.7(2) . . . . ?
C2D N1D C6D N6D -176.11(15) . . . . ?
C2D N1D C6D N5D 4.3(2) . . . . ?
C16C C11C C17C O27C -8.1(2) . . . . ?
C12C C11C C17C O27C 170.81(15) . . . . ?
C16C C11C C17C O17C 173.87(15) . . . . ?
C12C C11C C17C O17C -7.2(2) . . . . ?
O12B C12B C11B C16B -178.92(15) . . . . ?
C13B C12B C11B C16B 2.2(2) . . . . ?
O12B C12B C11B C17B 1.6(2) . . . . ?
C13B C12B C11B C17B -177.29(15) . . . . ?
C16B C11B C17B O17B -1.8(2) . . . . ?
C12B C11B C17B O17B 177.62(15) . . . . ?
C16B C11B C17B O27B 179.04(15) . . . . ?
C12B C11B C17B O27B -1.5(2) . . . . ?
O27A C17A C11A C16A -0.3(2) . . . . ?
O17A C17A C11A C16A -179.14(15) . . . . ?
O27A C17A C11A C12A -179.70(15) . . . . ?
O17A C17A C11A C12A 1.4(2) . . . . ?
C12C C11C C16C C15C -2.2(2) . . . . ?
C17C C11C C16C C15C 176.72(15) . . . . ?
C16A C11A C12A O12A -178.45(15) . . . . ?
C17A C11A C12A O12A 1.0(2) . . . . ?
C16A C11A C12A C13A 0.9(2) . . . . ?
C17A C11A C12A C13A -179.64(14) . . . . ?
C16C C11C C12C O12C -178.20(14) . . . . ?
C17C C11C C12C O12C 2.9(2) . . . . ?
C16C C11C C12C C13C 2.9(2) . . . . ?
C17C C11C C12C C13C -176.07(15) . . . . ?
C12A C11A C16A C15A -1.0(3) . . . . ?
C17A C11A C16A C15A 179.54(16) . . . . ?
C12B C11B C16B C15B -1.3(3) . . . . ?
C17B C11B C16B C15B 178.16(15) . . . . ?
C11C C16C C15C C14C -0.1(3) . . . . ?
O12B C12B C13B C14B 179.67(15) . . . . ?
C11B C12B C13B C14B -1.4(3) . . . . ?
O12A C12A C13A C14A 179.22(15) . . . . ?
C11A C12A C13A C14A -0.2(3) . . . . ?
O12C C12C C13C C14C 179.81(15) . . . . ?
C11C C12C C13C C14C -1.2(3) . . . . ?
C11B C16B C15B C14B -0.3(3) . . . . ?
C12A C13A C14A C15A -0.5(3) . . . . ?
C11A C16A C15A C14A 0.3(3) . . . . ?
C13A C14A C15A C16A 0.4(3) . . . . ?
C12B C13B C14B C15B -0.3(3) . . . . ?
C16B C15B C14B C13B 1.2(3) . . . . ?
C12C C13C C14C C15C -1.1(3) . . . . ?
C16C C15C C14C C13C 1.8(3) . . . . ?
